data_4303929
loop_
_publ_author_name
'Li-Hsun Huang'
'Yi-Chun Lai'
'Hui-Chun Lai'
'Yun-Wei Chiang'
'Jin-Hua Huang'
'Sue-Lein Wang'

_publ_section_title
;
The First Organic-Templated Vanadyl(IV) Gallophosphates with Ambient 51V
Hyperfine Structure, {V2Ga2O14} Cluster or Heterometal 12-Ring Channels
;
_journal_name_full 'Inorganic Chemistry'
_journal_page_first 11882
_journal_page_last 11888
_journal_paper_doi 10.1021/ic901943e
_journal_volume 48
_journal_year 2009
_chemical_formula_sum 'C4.5 H24 Ga2 N3 O19 P3 V2'
_chemical_formula_weight 758.50
_chemical_name_systematic
; 
 ? 
;
_space_group_IT_number 14
_symmetry_cell_setting monoclinic
_symmetry_space_group_name_Hall '-P 2yn'
_symmetry_space_group_name_H-M 'P 1 21/n 1'
_atom_sites_solution_primary direct
_atom_sites_solution_secondary difmap
_audit_creation_method SHELXL-97
_cell_angle_alpha 90.00
_cell_angle_beta 97.2720(10)
_cell_angle_gamma 90.00
_cell_formula_units_Z 4
_cell_length_a 8.9195(3)
_cell_length_b 14.6374(5)
_cell_length_c 17.8608(6)
_cell_measurement_temperature 100(2)
_cell_measurement_theta_max 25
_cell_measurement_theta_min 2.5
_cell_volume 2313.12(14)
_computing_structure_refinement 'SHELXL-97 (Sheldrick, 1997)'
_computing_structure_solution 'SHELXS-97 (Sheldrick, 1990)'
_diffrn_ambient_temperature 100(2)
_diffrn_measured_fraction_theta_full 0.998
_diffrn_measured_fraction_theta_max 0.998
_diffrn_radiation_monochromator graphite
_diffrn_radiation_source 'fine-focus sealed tube'
_diffrn_radiation_type MoK\a
_diffrn_radiation_wavelength 0.71073
_diffrn_reflns_av_R_equivalents 0.0292
_diffrn_reflns_av_sigmaI/netI 0.0251
_diffrn_reflns_limit_h_max 9
_diffrn_reflns_limit_h_min -11
_diffrn_reflns_limit_k_max 19
_diffrn_reflns_limit_k_min -19
_diffrn_reflns_limit_l_max 23
_diffrn_reflns_limit_l_min -20
_diffrn_reflns_number 16837
_diffrn_reflns_theta_full 28.32
_diffrn_reflns_theta_max 28.32
_diffrn_reflns_theta_min 1.80
_exptl_absorpt_coefficient_mu 3.385
_exptl_absorpt_correction_T_max 0.956
_exptl_absorpt_correction_T_min 0.564
_exptl_absorpt_correction_type empirical
_exptl_crystal_density_diffrn 2.178
_exptl_crystal_density_method 'not measured'
_exptl_crystal_F_000 1508
_exptl_crystal_size_max 0.30
_exptl_crystal_size_mid 0.15
_exptl_crystal_size_min 0.10
_refine_diff_density_max 1.270
_refine_diff_density_min -0.882
_refine_diff_density_rms 0.122
_refine_ls_extinction_method none
_refine_ls_goodness_of_fit_ref 1.081
_refine_ls_matrix_type full
_refine_ls_number_parameters 391
_refine_ls_number_reflns 5734
_refine_ls_number_restraints 7
_refine_ls_restrained_S_all 1.081
_refine_ls_R_factor_all 0.0402
_refine_ls_R_factor_gt 0.0356
_refine_ls_shift/su_max 0.043
_refine_ls_shift/su_mean 0.001
_refine_ls_structure_factor_coef Fsqd
_refine_ls_weighting_details 'calc w=1/[\s^2^(Fo^2^)+(0.0619P)^2^+3.1943P] where P=(Fo^2^+2Fc^2^)/3'
_refine_ls_weighting_scheme calc
_refine_ls_wR_factor_gt 0.1016
_refine_ls_wR_factor_ref 0.1046
_reflns_number_gt 5034
_reflns_number_total 5734
_reflns_threshold_expression >2sigma(I)
_cod_data_source_file ic901943e_si_002_2.cif
_cod_data_source_block VGaP2
_cod_depositor_comments
;
The following automatic conversions were performed:
'_exptl_absorpt_correction_type' value 'Empirical' changed to 'empirical'
according to '/home/saulius/struct/CIF-dictionaries/cif_core.dic'
dictionary named 'cif_core.dic' version 2.4.1 from 2010-06-29.

Automatic conversion script
Id: cif_fix_enum 1527 2010-12-29 10:47:43Z saulius 
;
_cod_original_formula_sum 'C4.50 H24 Ga2 N3 O19 P3 V2'
_cod_database_code 4303929

loop_
_symmetry_equiv_pos_as_xyz
'x, y, z'
'-x+1/2, y+1/2, -z+1/2'
'-x, -y, -z'
'x-1/2, -y-1/2, z-1/2'

loop_
_atom_site_label
_atom_site_type_symbol
_atom_site_fract_x
_atom_site_fract_y
_atom_site_fract_z
_atom_site_U_iso_or_equiv
_atom_site_adp_type
_atom_site_occupancy
_atom_site_symmetry_multiplicity
_atom_site_calc_flag
_atom_site_refinement_flags
_atom_site_disorder_assembly
_atom_site_disorder_group
Ga1 Ga 0.69747(4) 0.31800(2) 0.159525(17) 0.01754(9) Uani 1 1 d . . .
Ga2 Ga 0.61040(4) 0.72037(2) 0.14187(2) 0.02600(11) Uani 1 1 d . . .
V1 V 0.72892(5) 0.52062(3) 0.07631(3) 0.01267(11) Uani 1 1 d . . .
V2 V 0.71477(5) 0.52803(3) 0.24407(3) 0.01228(11) Uani 1 1 d . . .
P1 P 0.61631(9) 0.33282(5) 0.31831(4) 0.02068(17) Uani 1 1 d . . .
P2 P 0.51973(9) 0.70536(6) 0.29960(6) 0.02565(19) Uani 1 1 d . . .
P3 P 0.47469(10) 0.65201(5) -0.00788(4) 0.02273(18) Uani 1 1 d . . .
O1 O 0.6180(2) 0.43477(13) 0.30145(12) 0.0187(4) Uani 1 1 d . . .
O2 O 0.6343(2) 0.27528(13) 0.24625(12) 0.0196(4) Uani 1 1 d . . .
O3 O 0.7431(4) 0.81026(16) 0.12384(15) 0.0444(8) Uani 1 1 d . . .
O4 O 0.4743(4) 0.30297(19) 0.34806(19) 0.0484(8) Uani 1 1 d . . .
O5 O 0.5088(3) 0.75192(18) 0.22097(15) 0.0403(7) Uani 1 1 d . . .
O6 O 0.8768(3) 0.26520(17) 0.14427(14) 0.0337(6) Uani 1 1 d . . .
O7 O 0.5870(3) 0.61116(15) 0.29434(16) 0.0352(6) Uani 1 1 d . . .
O8 O 0.3673(3) 0.7033(3) 0.3266(3) 0.0678(12) Uani 1 1 d . . .
O9 O 0.4649(3) 0.71816(15) 0.05870(14) 0.0330(6) Uani 1 1 d . . .
O10 O 0.5505(3) 0.29039(15) 0.08101(14) 0.0336(6) Uani 1 1 d . . .
O11 O 0.6334(3) 0.60997(15) -0.00046(12) 0.0239(5) Uani 1 1 d . . .
O12 O 0.6459(3) 0.42150(14) 0.00848(12) 0.0226(4) Uani 1 1 d . . .
O13 O 0.7166(2) 0.44077(13) 0.16156(11) 0.0163(4) Uani 1 1 d . . .
O14 O 0.6856(2) 0.60580(13) 0.15412(11) 0.0192(4) Uani 1 1 d . . .
O15 O 0.9046(3) 0.5264(2) 0.06336(14) 0.0336(6) Uani 1 1 d . . .
O16 O 0.8862(3) 0.54113(16) 0.28174(13) 0.0254(5) Uani 1 1 d . . .
O18 O 0.2166(9) 0.3898(6) 0.3523(5) 0.0697(18) Uani 0.508(10) 1 d P . .
O18' O 0.2575(9) 0.3614(6) 0.4258(5) 0.0697(18) Uani 0.49 1 d P . .
O17 O 1.083(10) 0.478(3) 0.535(3) 0.180(5) Uani 0.166(16) 1 d P . .
O17' O 1.4464(15) 0.4520(5) 0.5572(5) 0.180(5) Uani 0.83 1 d P . .
O19 O 0.5210(11) 0.2587(6) 0.5006(4) 0.139(5) Uani 0.778(17) 1 d P . .
O19' O 0.557(4) 0.379(2) 0.5126(13) 0.139(5) Uani 0.22 1 d P . .
N1 N 0.1233(9) 0.3937(8) 0.0983(6) 0.029(2) Uani 0.653(10) 1 d PD A 1
N2 N 0.1309(11) 0.6384(6) 0.2118(5) 0.0283(18) Uani 0.653(10) 1 d PD A 1
C1 C 0.2135(8) 0.5969(4) 0.1507(5) 0.0284(16) Uani 0.653(10) 1 d PD A 1
C2 C 0.2879(5) 0.5062(3) 0.1767(3) 0.0287(15) Uani 0.653(10) 1 d PD A 1
C3 C 0.1819(7) 0.4245(3) 0.1769(3) 0.0304(15) Uani 0.653(10) 1 d PD A 1
N1' N 0.1724(15) 0.3884(12) 0.1060(9) 0.018(3) Uani 0.347(10) 1 d PD A 2
N2' N 0.138(2) 0.6478(13) 0.2386(9) 0.030(4) Uani 0.347(10) 1 d PD A 2
C1' C 0.1956(13) 0.5849(7) 0.1812(8) 0.019(2) Uani 0.347(10) 1 d PD A 2
C2' C 0.2258(11) 0.4904(6) 0.2195(5) 0.023(2) Uani 0.347(10) 1 d PD A 2
C3' C 0.2877(12) 0.4243(7) 0.1660(6) 0.029(3) Uani 0.347(10) 1 d PD A 2
N3 N 0.7159(11) 0.3900(7) 0.5301(6) 0.0227(19) Uani 0.265(9) 1 d P B -1
N3' N 0.8268(13) 0.3397(8) 0.5849(7) 0.0227(19) Uani 0.24 1 d P B -1
N4 N 1.2265(12) 0.4935(7) 0.4821(6) 0.042(3) Uani 0.345(13) 1 d P C -1
N4' N 1.275(3) 0.4836(17) 0.5373(14) 0.042(3) Uani 0.15 1 d P C -1
C4 C 1.1245(12) 0.4621(15) 0.5366(7) 0.080(6) Uani 0.50 1 d P C -1
C5 C 0.9610(12) 0.4530(7) 0.5055(8) 0.060(3) Uani 0.50 1 d P . -1
C6 C 0.8717(13) 0.4145(8) 0.5619(6) 0.061(3) Uani 0.50 1 d P B -1
H1 H 0.2080 0.3823 0.0638 0.080 Uiso 1 1 d . . .
H4 H 0.0582 0.6030 0.2321 0.080 Uiso 1 1 d . . .
H6 H 0.2160 0.6620 0.2710 0.080 Uiso 1 1 d . . .
H5 H 0.0945 0.6950 0.1974 0.080 Uiso 1 1 d . . .
H2 H 0.0641 0.3412 0.1001 0.080 Uiso 1 1 d . . .

loop_
_atom_site_aniso_label
_atom_site_aniso_U_11
_atom_site_aniso_U_22
_atom_site_aniso_U_33
_atom_site_aniso_U_23
_atom_site_aniso_U_13
_atom_site_aniso_U_12
Ga1 0.02623(18) 0.00886(15) 0.01512(16) -0.00015(10) -0.00677(12) 0.00311(11)
Ga2 0.0413(2) 0.00951(16) 0.02198(19) -0.00268(12) -0.01611(15) 0.00310(13)
V1 0.0121(2) 0.0126(2) 0.0124(2) -0.00068(15) -0.00224(16) -0.00206(16)
V2 0.0132(2) 0.0094(2) 0.0135(2) -0.00121(15) -0.00082(16) -0.00010(15)
P1 0.0293(4) 0.0125(3) 0.0195(4) 0.0031(3) 0.0002(3) -0.0033(3)
P2 0.0186(4) 0.0175(4) 0.0414(5) -0.0149(3) 0.0061(3) -0.0007(3)
P3 0.0349(4) 0.0094(3) 0.0196(4) -0.0008(3) -0.0137(3) 0.0009(3)
O1 0.0232(10) 0.0115(9) 0.0218(10) 0.0021(8) 0.0037(8) 0.0019(8)
O2 0.0248(10) 0.0120(9) 0.0200(10) 0.0010(7) -0.0041(8) -0.0012(8)
O3 0.077(2) 0.0167(11) 0.0305(14) 0.0075(10) -0.0300(14) -0.0152(12)
O4 0.065(2) 0.0300(14) 0.0570(19) -0.0048(13) 0.0360(16) -0.0217(14)
O5 0.0469(16) 0.0312(13) 0.0380(15) -0.0129(11) -0.0129(12) 0.0250(12)
O6 0.0504(15) 0.0272(12) 0.0246(12) 0.0070(10) 0.0091(11) 0.0239(11)
O7 0.0488(15) 0.0129(10) 0.0500(16) -0.0060(10) 0.0297(13) 0.0015(10)
O8 0.0269(15) 0.071(2) 0.111(3) -0.041(2) 0.0310(18) -0.0016(15)
O9 0.0490(15) 0.0155(10) 0.0275(12) -0.0089(9) -0.0229(11) 0.0117(10)
O10 0.0535(16) 0.0141(10) 0.0261(12) 0.0060(9) -0.0230(11) -0.0088(10)
O11 0.0301(12) 0.0196(10) 0.0192(10) 0.0037(8) -0.0075(9) -0.0017(9)
O12 0.0314(12) 0.0156(10) 0.0189(10) -0.0041(8) -0.0047(9) -0.0023(8)
O13 0.0223(10) 0.0097(9) 0.0160(10) -0.0009(7) -0.0016(8) 0.0010(7)
O14 0.0298(11) 0.0092(9) 0.0170(10) -0.0007(7) -0.0036(8) 0.0011(8)
O15 0.0184(11) 0.0578(17) 0.0237(12) 0.0012(11) -0.0012(9) -0.0071(11)
O16 0.0213(11) 0.0287(12) 0.0242(12) 0.0026(9) -0.0053(9) -0.0066(9)
O18 0.066(3) 0.076(4) 0.071(4) -0.022(3) 0.023(3) -0.014(3)
O18' 0.066(3) 0.076(4) 0.071(4) -0.022(3) 0.023(3) -0.014(3)
O17 0.381(15) 0.067(4) 0.131(6) 0.004(4) 0.182(9) -0.008(6)
O17' 0.381(15) 0.067(4) 0.131(6) 0.004(4) 0.182(9) -0.008(6)
O19 0.223(11) 0.140(7) 0.065(5) 0.053(4) 0.059(5) 0.058(7)
O19' 0.223(11) 0.140(7) 0.065(5) 0.053(4) 0.059(5) 0.058(7)
N1 0.027(5) 0.028(3) 0.035(4) -0.006(3) 0.015(3) -0.016(4)
N2 0.017(3) 0.017(3) 0.053(6) 0.004(3) 0.009(4) -0.001(2)
C1 0.027(3) 0.018(3) 0.042(4) 0.001(3) 0.009(3) 0.001(2)
C2 0.019(2) 0.022(2) 0.046(4) -0.001(2) 0.004(2) 0.0029(18)
C3 0.041(4) 0.017(2) 0.034(3) 0.000(2) 0.011(2) -0.003(2)
N1' 0.015(7) 0.013(4) 0.026(5) 0.001(3) 0.006(5) -0.009(5)
N2' 0.020(5) 0.027(6) 0.042(9) -0.013(6) -0.003(6) 0.000(4)
C1' 0.011(4) 0.020(5) 0.023(6) -0.006(4) -0.009(4) -0.003(4)
C2' 0.030(5) 0.019(4) 0.021(5) 0.000(3) 0.002(4) 0.011(4)
C3' 0.031(6) 0.026(5) 0.030(5) -0.008(4) 0.002(4) 0.006(4)
N3 0.022(4) 0.022(4) 0.028(4) 0.012(3) 0.019(3) 0.010(3)
N3' 0.022(4) 0.022(4) 0.028(4) 0.012(3) 0.019(3) 0.010(3)
N4 0.048(6) 0.045(6) 0.036(5) 0.003(4) 0.012(4) -0.005(4)
N4' 0.048(6) 0.045(6) 0.036(5) 0.003(4) 0.012(4) -0.005(4)
C4 0.031(5) 0.18(2) 0.030(5) 0.022(7) 0.004(4) 0.013(6)
C5 0.042(5) 0.038(5) 0.096(9) 0.012(5) -0.009(5) -0.004(4)
C6 0.055(6) 0.066(7) 0.059(6) -0.011(5) -0.004(5) 0.001(5)

loop_
_atom_type_symbol
_atom_type_description
_atom_type_scat_dispersion_real
_atom_type_scat_dispersion_imag
_atom_type_scat_source
C C 0.0033 0.0016 'International Tables Vol C Tables 4.2.6.8 and 6.1.1.4'
N N 0.0061 0.0033 'International Tables Vol C Tables 4.2.6.8 and 6.1.1.4'
O O 0.0106 0.0060 'International Tables Vol C Tables 4.2.6.8 and 6.1.1.4'
P P 0.1023 0.0942 'International Tables Vol C Tables 4.2.6.8 and 6.1.1.4'
V V 0.3005 0.5294 'International Tables Vol C Tables 4.2.6.8 and 6.1.1.4'
Ga Ga 0.2307 1.6083 'International Tables Vol C Tables 4.2.6.8 and 6.1.1.4'
H H 0.0000 0.0000 'International Tables Vol C Tables 4.2.6.8 and 6.1.1.4'

loop_
_geom_angle_atom_site_label_1
_geom_angle_atom_site_label_2
_geom_angle_atom_site_label_3
_geom_angle
_geom_angle_site_symmetry_1
_geom_angle_site_symmetry_3
_geom_angle_publ_flag
O13 Ga1 O2 111.26(9) . . ?
O13 Ga1 O6 109.98(11) . . ?
O2 Ga1 O6 110.59(10) . . ?
O13 Ga1 O10 106.89(9) . . ?
O2 Ga1 O10 107.77(11) . . ?
O6 Ga1 O10 110.25(13) . . ?
O14 Ga2 O3 116.80(12) . . ?
O14 Ga2 O5 110.64(11) . . ?
O3 Ga2 O5 110.45(14) . . ?
O14 Ga2 O9 107.06(9) . . ?
O3 Ga2 O9 106.04(12) . . ?
O5 Ga2 O9 105.02(12) . . ?
O15 V1 O13 107.30(11) . . ?
O15 V1 O14 110.70(12) . . ?
O13 V1 O14 77.77(8) . . ?
O15 V1 O12 104.27(12) . . ?
O13 V1 O12 89.13(9) . . ?
O14 V1 O12 144.89(10) . . ?
O15 V1 O11 101.75(12) . . ?
O13 V1 O11 150.60(9) . . ?
O14 V1 O11 87.98(9) . . ?
O12 V1 O11 88.04(9) . . ?
O15 V1 V2 107.68(9) . . ?
O13 V1 V2 39.28(6) . . ?
O14 V1 V2 39.56(6) . . ?
O12 V1 V2 125.21(7) . . ?
O11 V1 V2 126.03(7) . . ?
O16 V2 O13 107.26(11) . . ?
O16 V2 O14 107.19(11) . . ?
O13 V2 O14 76.94(8) . . ?
O16 V2 O7 108.22(13) . . ?
O13 V2 O7 144.35(11) . . ?
O14 V2 O7 89.44(10) . . ?
O16 V2 O1 108.78(11) . . ?
O13 V2 O1 89.16(9) . . ?
O14 V2 O1 143.86(9) . . ?
O7 V2 O1 82.73(10) . . ?
O16 V2 V1 105.30(9) . . ?
O13 V2 V1 38.85(6) . . ?
O14 V2 V1 39.14(6) . . ?
O7 V2 V1 125.23(9) . . ?
O1 V2 V1 124.60(6) . . ?
O4 P1 O1 112.70(15) . . ?
O4 P1 O3 110.4(2) . 2_645 ?
O1 P1 O3 108.17(14) . 2_645 ?
O4 P1 O2 108.31(15) . . ?
O1 P1 O2 111.12(12) . . ?
O3 P1 O2 105.91(14) 2_645 . ?
O8 P2 O7 112.62(19) . . ?
O8 P2 O6 107.13(18) . 2_655 ?
O7 P2 O6 110.38(17) . 2_655 ?
O8 P2 O5 110.1(2) . . ?
O7 P2 O5 108.91(15) . . ?
O6 P2 O5 107.57(15) 2_655 . ?
O12 P3 O11 111.15(13) 3_665 . ?
O12 P3 O9 109.90(15) 3_665 . ?
O11 P3 O9 109.04(13) . . ?
O12 P3 O10 110.67(13) 3_665 3_665 ?
O11 P3 O10 108.99(15) . 3_665 ?
O9 P3 O10 106.99(14) . 3_665 ?
P1 O1 V2 142.93(13) . . ?
P1 O2 Ga1 126.11(12) . . ?
P1 O3 Ga2 121.46(15) 2_655 . ?
P2 O5 Ga2 127.32(15) . . ?
P2 O6 Ga1 127.22(15) 2_645 . ?
P2 O7 V2 148.52(17) . . ?
P3 O9 Ga2 121.91(15) . . ?
P3 O10 Ga1 122.50(15) 3_665 . ?
P3 O11 V1 128.92(14) . . ?
P3 O12 V1 137.30(15) 3_665 . ?
Ga1 O13 V1 126.91(11) . . ?
Ga1 O13 V2 131.07(11) . . ?
V1 O13 V2 101.87(9) . . ?
Ga2 O14 V1 127.80(11) . . ?
Ga2 O14 V2 130.28(12) . . ?
V1 O14 V2 101.30(9) . . ?
C5 O17 C5 78(5) . 3_766 ?
C5 O17 N4 120(4) . . ?
C5 O17 N4 77(2) 3_766 . ?
C5 O17 N4' 151(4) . . ?
C5 O17 N4' 103(4) 3_766 . ?
N4 O17 N4' 35.5(17) . . ?
N4' O17' O19' 131.8(17) . 1_655 ?
O17' O19' O19 124(2) 1_455 . ?
C3 N1 H1 114.0 . . ?
C3 N1 H2 110.2 . . ?
H1 N1 H2 110.0 . . ?
C1 N2 H4 118.7 . . ?
C1 N2 H6 114.5 . . ?
H4 N2 H6 101.4 . . ?
C1 N2 H5 110.4 . . ?
H4 N2 H5 111.8 . . ?
H6 N2 H5 98.1 . . ?
N2 C1 C2 111.1(6) . . ?
C3 C2 C1 115.9(5) . . ?
N1 C3 C2 112.1(6) . . ?
C3' N1' H1 111.7 . . ?
C3' N1' H2 139.1 . . ?
H1 N1' H2 104.5 . . ?
C1' N2' H4 79.2 . . ?
C1' N2' H6 106.6 . . ?
H4 N2' H6 139.3 . . ?
C1' N2' H5 93.0 . . ?
H4 N2' H5 99.2 . . ?
H6 N2' H5 120.3 . . ?
N2' C1' C2' 107.4(12) . . ?
C3' C2' C1' 110.4(8) . . ?
N1' C3' C2' 114.0(9) . . ?
C4 N4 O17 14(2) . . ?
C4 N4' O17' 147(2) . . ?
C4 N4' O17 11(2) . . ?
O17' N4' O17 157(2) . . ?
N4' C4 N4 42.1(11) . . ?
N4' C4 C5 157.6(15) . . ?
N4 C4 C5 115.6(10) . . ?
O17 C5 O17 102(5) . 3_766 ?
O17 C5 C6 111(2) . . ?
O17 C5 C6 122(3) 3_766 . ?
O17 C5 C4 14(3) . . ?
O17 C5 C4 111(4) 3_766 . ?
C6 C5 C4 111.4(10) . . ?
N3' C6 C5 141.4(11) . . ?
N3' C6 N3 65.8(8) . . ?
C5 C6 N3 113.2(9) . . ?

loop_
_geom_bond_atom_site_label_1
_geom_bond_atom_site_label_2
_geom_bond_distance
_geom_bond_site_symmetry_2
_geom_bond_publ_flag
Ga1 O13 1.805(2) . ?
Ga1 O2 1.824(2) . ?
Ga1 O6 1.827(2) . ?
Ga1 O10 1.839(2) . ?
Ga2 O14 1.809(2) . ?
Ga2 O3 1.825(3) . ?
Ga2 O5 1.832(3) . ?
Ga2 O9 1.845(2) . ?
V1 O15 1.615(2) . ?
V1 O13 1.934(2) . ?
V1 O14 1.942(2) . ?
V1 O12 1.973(2) . ?
V1 O11 2.005(2) . ?
V1 V2 3.0168(7) . ?
V2 O16 1.602(2) . ?
V2 O13 1.952(2) . ?
V2 O14 1.959(2) . ?
V2 O7 1.961(2) . ?
V2 O1 1.970(2) . ?
P1 O4 1.499(3) . ?
P1 O1 1.523(2) . ?
P1 O3 1.556(3) 2_645 ?
P1 O2 1.563(2) . ?
P2 O8 1.499(3) . ?
P2 O7 1.511(2) . ?
P2 O6 1.546(2) 2_655 ?
P2 O5 1.553(3) . ?
P3 O12 1.520(2) 3_665 ?
P3 O11 1.534(2) . ?
P3 O9 1.545(2) . ?
P3 O10 1.547(2) 3_665 ?
O3 P1 1.556(3) 2_655 ?
O6 P2 1.546(2) 2_645 ?
O10 P3 1.547(2) 3_665 ?
O12 P3 1.520(2) 3_665 ?
O18 O18' 1.382(12) . ?
O17 C5 1.21(9) . ?
O17 C5 1.27(5) 3_766 ?
O17 N4 1.69(6) . ?
O17 N4' 1.71(9) . ?
O17' N4' 1.59(3) . ?
O17' O19' 1.72(3) 1_655 ?
O19 O19' 1.80(3) . ?
O19' O17' 1.72(3) 1_455 ?
N1 C3 1.503(10) . ?
N1 H1 1.0468 . ?
N1 H2 0.9358 . ?
N2 C1 1.518(10) . ?
N2 H4 0.9380 . ?
N2 H6 1.2699 . ?
N2 H5 0.9149 . ?
C1 C2 1.531(8) . ?
C2 C3 1.524(7) . ?
N1' C3' 1.484(13) . ?
N1' H1 0.8585 . ?
N1' H2 1.1809 . ?
N2' C1' 1.515(13) . ?
N2' H4 0.9655 . ?
N2' H6 0.8701 . ?
N2' H5 1.0483 . ?
C1' C2' 1.552(12) . ?
C2' C3' 1.514(11) . ?
N3 C6 1.477(15) . ?
N3' C6 1.253(16) . ?
N4 C4 1.488(16) . ?
N4' C4 1.38(3) . ?
C4 C5 1.499(16) . ?
C5 O17 1.27(5) 3_766 ?
C5 C6 1.473(17) . ?
